data_2310371
loop_
_publ_author_name
'Cruickshank, D.W.J.'
'Jones, D.W.'

_publ_section_title
;
 A refinement of the crystal structure of potassium imidodisulphate
;
_journal_name_full 'Acta Crystallographica (1,1948-23,1967)'
_journal_page_first 877
_journal_page_last 883
_journal_volume 16
_journal_year 1963
_chemical_formula_sum 'H K2 N O6 S2'
_chemical_name_systematic 'K2 (N H (S O3)2)'
_space_group_IT_number 15
_symmetry_space_group_name_Hall '-C 2yc'
_symmetry_space_group_name_H-M 'C 1 2/c 1'
_cell_angle_alpha 90
_cell_angle_beta 91.18
_cell_angle_gamma 90
_cell_formula_units_Z 4
_cell_length_a 12.43
_cell_length_b 7.458
_cell_length_c 7.175
_cell_volume 665.003
_citation_journal_id_ASTM ACCRA9
_cod_data_source_file Cruickshank_ACCRA9_1963_1717.cif
_cod_data_source_block H1K2N1O6S2
_cod_original_cell_volume 665.0026
_cod_original_formula_sum 'H1 K2 N1 O6 S2'
_cod_database_code 2310371

loop_
_symmetry_equiv_pos_as_xyz
x,y,z
-x,y,-z+1/2
-x,-y,-z
x,-y,z-1/2
x+1/2,y+1/2,z
-x+1/2,y+1/2,-z+1/2
-x+1/2,-y+1/2,-z
x+1/2,-y+1/2,z-1/2

loop_
_atom_site_label
_atom_site_type_symbol
_atom_site_fract_x
_atom_site_fract_y
_atom_site_fract_z
_atom_site_occupancy
_atom_site_U_iso_or_equiv
H1 H+1 0.5 -0.0576 0.75 1 0.0
K1 K+1 0.3476 0.6414 0.6427 1 0.0
O2 O-2 0.3282 0.0335 0.589 1 0.0
S1 S+6 0.3988 0.1783 0.6398 1 0.0
O1 O-2 0.4437 0.2717 0.4819 1 0.0
O3 O-2 0.3519 0.2999 0.7723 1 0.0
N1 N-3 0.5 0.077 0.75 1 0.0
